data_4072993
loop_
_publ_author_name
'Hanna, Tamara E.'
'Bernskoetter, Wesley H.'
'Bouwkamp, Marco W.'
'Lobkovsky, Emil'
'Chirik, Paul J.'

_publ_section_title
;
 Bis(cyclopentadienyl) Titanium Dinitrogen Chemistry:&#x00A0; Synthesis
 and Characterization of a Side-on Bound Haptomer
;
_journal_issue 9
_journal_name_full Organometallics
_journal_page_first 2431
_journal_paper_doi 10.1021/om0611913
_journal_volume 26
_journal_year 2007
_chemical_formula_moiety 'C40 H60 N6 Si2 Ti2, C40 H60 N2 Si2 Ti2, 2(C5 H12)'
_chemical_formula_sum 'C90 H144 N8 Si4 Ti4'
_chemical_formula_weight 1642.1
_chemical_name_systematic
; 
 ? 
;
_space_group_IT_number 2
_symmetry_cell_setting triclinic
_symmetry_space_group_name_Hall '-P 1'
_symmetry_space_group_name_H-M 'P -1'
_atom_sites_solution_hydrogens mixed
_atom_sites_solution_primary direct
_atom_sites_solution_secondary difmap
_audit_creation_method SHELXL-97
_cell_angle_alpha 92.874(5)
_cell_angle_beta 96.817(5)
_cell_angle_gamma 111.372(4)
_cell_formula_units_Z 2
_cell_length_a 14.2552(16)
_cell_length_b 14.3997(14)
_cell_length_c 24.330(2)
_cell_measurement_reflns_used 9822
_cell_measurement_temperature 173(2)
_cell_measurement_theta_max 24.62
_cell_measurement_theta_min 2.39
_cell_volume 4594.3(8)
_computing_cell_refinement 'Bruker SAINT'
_computing_data_collection APEX2
_computing_data_reduction 'Bruker SAINT'
_computing_molecular_graphics 'Bruker SHELXTL'
_computing_publication_material 'Bruker SHELXTL'
_computing_structure_refinement 'SHELXL-97 (Sheldrick, 1997)'
_computing_structure_solution 'SHELXS-97 (Sheldrick, 1990)'
_diffrn_ambient_temperature 173(2)
_diffrn_measured_fraction_theta_full 0.972
_diffrn_measured_fraction_theta_max 0.972
_diffrn_measurement_device_type 'Bruker X8 APEX II diffractometer'
_diffrn_measurement_method 'phi and omega scans'
_diffrn_radiation_monochromator graphite
_diffrn_radiation_source 'fine-focus sealed tube'
_diffrn_radiation_type MoK\a
_diffrn_radiation_wavelength 0.71073
_diffrn_reflns_av_R_equivalents 0.0455
_diffrn_reflns_av_sigmaI/netI 0.0545
_diffrn_reflns_limit_h_max 17
_diffrn_reflns_limit_h_min -17
_diffrn_reflns_limit_k_max 17
_diffrn_reflns_limit_k_min -18
_diffrn_reflns_limit_l_max 30
_diffrn_reflns_limit_l_min -28
_diffrn_reflns_number 78504
_diffrn_reflns_theta_full 26.48
_diffrn_reflns_theta_max 26.48
_diffrn_reflns_theta_min 1.72
_exptl_absorpt_coefficient_mu 0.434
_exptl_absorpt_correction_T_max 0.9579
_exptl_absorpt_correction_T_min 0.8809
_exptl_absorpt_correction_type multi-scan
_exptl_absorpt_process_details SADABS
_exptl_crystal_colour 'dark red'
_exptl_crystal_density_diffrn 1.187
_exptl_crystal_density_method 'not measured'
_exptl_crystal_description block
_exptl_crystal_F_000 1768
_exptl_crystal_size_max 0.30
_exptl_crystal_size_mid 0.20
_exptl_crystal_size_min 0.10
_refine_diff_density_max 0.791
_refine_diff_density_min -0.676
_refine_diff_density_rms 0.060
_refine_ls_extinction_method none
_refine_ls_goodness_of_fit_ref 1.002
_refine_ls_hydrogen_treatment mixed
_refine_ls_matrix_type full
_refine_ls_number_parameters 1461
_refine_ls_number_reflns 18442
_refine_ls_number_restraints 0
_refine_ls_restrained_S_all 1.002
_refine_ls_R_factor_all 0.0801
_refine_ls_R_factor_gt 0.0457
_refine_ls_shift/su_max 0.534
_refine_ls_shift/su_mean 0.007
_refine_ls_structure_factor_coef Fsqd
_refine_ls_weighting_details 'calc w=1/[\s^2^(Fo^2^)+(0.0787P)^2^+1.6958P] where P=(Fo^2^+2Fc^2^)/3'
_refine_ls_weighting_scheme calc
_refine_ls_wR_factor_gt 0.1194
_refine_ls_wR_factor_ref 0.1376
_reflns_number_gt 12686
_reflns_number_total 18442
_reflns_threshold_expression >2sigma(I)
_cod_data_source_file om0611913si20061230_110047.cif
_cod_data_source_block th8
_cod_depositor_comments
;
The following automatic conversions were performed:

'_symmetry_cell_setting' value 'Triclinic' changed to 'triclinic'
according to /home/saulius/struct/CIF-dictionaries/cif_core.dic
dictionary named 'cif_core.dic' version 2.4.1 from 2010-06-29.

Automatic conversion script
Id: cif_fix_values 1715 2011-07-08 13:25:40Z adriana 
;
_cod_original_sg_symbol_H-M P-1
_cod_database_code 4072993

loop_
_symmetry_equiv_pos_as_xyz
'x, y, z'
'-x, -y, -z'

loop_
_atom_site_label
_atom_site_type_symbol
_atom_site_fract_x
_atom_site_fract_y
_atom_site_fract_z
_atom_site_U_iso_or_equiv
_atom_site_adp_type
_atom_site_occupancy
_atom_site_symmetry_multiplicity
_atom_site_calc_flag
_atom_site_refinement_flags
Ti1 Ti 0.41404(3) 0.20568(2) 0.418890(15) 0.02191(8) Uani 1 1 d .
Ti2 Ti 0.08658(3) -0.10233(2) 0.353917(15) 0.02156(8) Uani 1 1 d .
Ti3 Ti 0.93795(3) 0.23845(3) 0.051684(16) 0.02790(9) Uani 1 1 d .
Ti4 Ti 0.64349(3) 0.30851(3) 0.122128(15) 0.02587(9) Uani 1 1 d .
Si1 Si 0.65132(4) 0.30300(5) 0.43234(3) 0.03432(16) Uani 1 1 d .
Si2 Si -0.06099(4) -0.29105(4) 0.39932(2) 0.02789(14) Uani 1 1 d .
Si3 Si 1.08895(5) 0.23602(5) -0.03128(3) 0.03845(16) Uani 1 1 d .
Si4 Si 0.52066(5) 0.40479(5) 0.18910(3) 0.03333(15) Uani 1 1 d .
N1 N 0.28845(12) 0.08645(12) 0.38987(7) 0.0236(4) Uani 1 1 d .
N2 N 0.21552(12) 0.01684(12) 0.37528(7) 0.0242(4) Uani 1 1 d .
N3 N 0.32088(14) 0.27579(13) 0.44434(7) 0.0334(5) Uani 1 1 d .
N4 N 0.27322(17) 0.31690(17) 0.45579(9) 0.0560(6) Uani 1 1 d .
N5 N 0.07355(13) -0.06106(13) 0.27401(7) 0.0317(4) Uani 1 1 d .
N6 N 0.06603(16) -0.04417(16) 0.23011(9) 0.0484(6) Uani 1 1 d .
N7 N 0.81805(13) 0.24932(12) 0.08181(7) 0.0291(4) Uani 1 1 d .
N8 N 0.74913(13) 0.26576(12) 0.09486(7) 0.0286(4) Uani 1 1 d .
C1 C 0.54827(15) 0.29890(15) 0.37624(8) 0.0262(5) Uani 1 1 d .
C2 C 0.48336(16) 0.35460(15) 0.37893(9) 0.0283(5) Uani 1 1 d .
C3 C 0.39189(15) 0.30404(15) 0.34160(9) 0.0286(5) Uani 1 1 d .
C4 C 0.39820(16) 0.21692(15) 0.31643(8) 0.0293(5) Uani 1 1 d .
C5 C 0.49143(15) 0.21080(15) 0.33774(9) 0.0284(5) Uani 1 1 d .
C6 C 0.56267(15) 0.22071(16) 0.47527(9) 0.0285(5) Uani 1 1 d .
C7 C 0.50815(15) 0.11586(15) 0.45968(9) 0.0264(5) Uani 1 1 d .
H7 H 0.5262(14) 0.0761(14) 0.4361(8) 0.018(5) Uiso 1 1 d .
C8 C 0.42196(15) 0.08396(14) 0.48595(8) 0.0253(5) Uani 1 1 d .
H8 H 0.3706(15) 0.0174(16) 0.4814(9) 0.031(6) Uiso 1 1 d .
C9 C 0.41736(14) 0.16548(14) 0.51794(8) 0.0243(5) Uani 1 1 d .
C10 C 0.50373(15) 0.25079(15) 0.51019(9) 0.0269(5) Uani 1 1 d .
H10 H 0.5218(14) 0.3150(15) 0.5264(8) 0.021(5) Uiso 1 1 d .
C11 C -0.05322(14) -0.15994(15) 0.39975(9) 0.0264(5) Uani 1 1 d .
C12 C 0.02186(15) -0.07950(15) 0.43603(9) 0.0268(5) Uani 1 1 d .
H12 H 0.0582(15) -0.0869(15) 0.4695(9) 0.032(6) Uiso 1 1 d .
C13 C 0.03471(15) 0.01086(15) 0.41342(9) 0.0275(5) Uani 1 1 d .
H13 H 0.0801(15) 0.0762(16) 0.4309(9) 0.031(6) Uiso 1 1 d .
C14 C -0.02968(15) -0.00857(15) 0.36240(9) 0.0265(5) Uani 1 1 d .
C15 C -0.08201(15) -0.11457(15) 0.35328(9) 0.0263(5) Uani 1 1 d .
H15 H -0.1312(15) -0.1436(15) 0.3231(9) 0.024(5) Uiso 1 1 d .
C16 C 0.05391(15) -0.26857(14) 0.36404(9) 0.0260(5) Uani 1 1 d .
C17 C 0.15713(15) -0.21395(14) 0.39175(9) 0.0252(5) Uani 1 1 d .
C18 C 0.21900(15) -0.17643(14) 0.35069(9) 0.0280(5) Uani 1 1 d .
C19 C 0.15737(16) -0.20220(15) 0.29854(9) 0.0294(5) Uani 1 1 d .
C20 C 0.05571(16) -0.25778(15) 0.30596(8) 0.0270(5) Uani 1 1 d .
C21 C 0.5104(2) 0.45752(17) 0.40848(11) 0.0416(7) Uani 1 1 d .
H21C H 0.544(2) 0.503(2) 0.3885(14) 0.085(11) Uiso 1 1 d .
H21B H 0.454(3) 0.469(2) 0.4203(14) 0.093(12) Uiso 1 1 d .
H21A H 0.546(3) 0.466(3) 0.4447(16) 0.108(13) Uiso 1 1 d .
C22 C 0.31056(18) 0.34399(19) 0.32559(11) 0.0416(6) Uani 1 1 d .
H22B H 0.250(3) 0.298(3) 0.3045(14) 0.101(12) Uiso 1 1 d .
H22A H 0.331(2) 0.401(2) 0.2994(13) 0.084(10) Uiso 1 1 d .
H22C H 0.285(2) 0.365(2) 0.3553(13) 0.078(10) Uiso 1 1 d .
C23 C 0.3211(2) 0.1449(2) 0.27149(10) 0.0431(7) Uani 1 1 d .
H23B H 0.258(2) 0.147(2) 0.2690(13) 0.076(10) Uiso 1 1 d .
H23A H 0.340(2) 0.157(2) 0.2395(13) 0.078(10) Uiso 1 1 d .
H23C H 0.312(2) 0.079(2) 0.2780(11) 0.063(9) Uiso 1 1 d .
C24 C 0.5265(2) 0.13076(18) 0.31680(11) 0.0414(6) Uani 1 1 d .
H24A H 0.556(2) 0.148(2) 0.2866(14) 0.083(10) Uiso 1 1 d .
H24C H 0.475(2) 0.066(2) 0.3127(13) 0.084(10) Uiso 1 1 d .
H24B H 0.566(3) 0.113(3) 0.3391(18) 0.131(16) Uiso 1 1 d .
C25 C 0.34499(15) 0.15625(15) 0.56029(9) 0.0282(5) Uani 1 1 d .
C26 C 0.23495(16) 0.09344(19) 0.53424(10) 0.0364(6) Uani 1 1 d .
H26B H 0.2291(17) 0.0266(18) 0.5188(10) 0.046(7) Uiso 1 1 d .
H26A H 0.1918(17) 0.0796(17) 0.5613(10) 0.038(6) Uiso 1 1 d .
H26C H 0.210(2) 0.129(2) 0.5067(13) 0.074(9) Uiso 1 1 d .
C27 C 0.37608(18) 0.1013(2) 0.60691(10) 0.0406(6) Uani 1 1 d .
H27C H 0.3333(17) 0.0965(17) 0.6350(10) 0.043(7) Uiso 1 1 d .
H27B H 0.442(2) 0.135(2) 0.6246(11) 0.061(8) Uiso 1 1 d .
H27A H 0.3626(18) 0.0295(19) 0.5938(11) 0.053(8) Uiso 1 1 d .
C28 C 0.35120(19) 0.25743(18) 0.58561(10) 0.0406(6) Uani 1 1 d .
H28B H 0.3069(16) 0.2491(16) 0.6147(10) 0.037(6) Uiso 1 1 d .
H28A H 0.4216(19) 0.2967(19) 0.6054(11) 0.056(8) Uiso 1 1 d .
H28C H 0.3302(17) 0.3000(18) 0.5572(10) 0.043(7) Uiso 1 1 d .
C29 C 0.74173(18) 0.2473(2) 0.40918(11) 0.0573(8) Uani 1 1 d .
H29A H 0.7539 0.2638 0.3714 0.086 Uiso 1 1 calc R
H29B H 0.7123 0.1743 0.4095 0.086 Uiso 1 1 calc R
H29C H 0.8063 0.2746 0.4345 0.086 Uiso 1 1 calc R
C30 C 0.7273(2) 0.4281(2) 0.46920(13) 0.0584(9) Uani 1 1 d .
H30B H 0.6902(18) 0.4602(18) 0.4879(10) 0.046(8) Uiso 1 1 d .
H30A H 0.785(2) 0.427(2) 0.4963(13) 0.076(10) Uiso 1 1 d .
H30C H 0.756(2) 0.478(3) 0.4443(15) 0.100(12) Uiso 1 1 d .
C31 C 0.19661(17) -0.20897(17) 0.45177(10) 0.0331(6) Uani 1 1 d .
H31A H 0.179(2) -0.274(2) 0.4647(12) 0.069(9) Uiso 1 1 d .
H31C H 0.177(2) -0.178(2) 0.4788(12) 0.066(9) Uiso 1 1 d .
H31B H 0.263(2) -0.186(2) 0.4564(12) 0.075(10) Uiso 1 1 d .
C32 C 0.33230(17) -0.12272(18) 0.36094(12) 0.0401(6) Uani 1 1 d .
H32B H 0.363(2) -0.158(3) 0.3793(15) 0.098(12) Uiso 1 1 d .
H32A H 0.361(2) -0.060(3) 0.3871(14) 0.094(11) Uiso 1 1 d .
H32C H 0.361(2) -0.098(2) 0.3337(14) 0.081(11) Uiso 1 1 d .
C33 C 0.1960(2) -0.1846(2) 0.24362(11) 0.0434(6) Uani 1 1 d .
H33B H 0.2442(17) -0.1236(18) 0.2452(10) 0.040(7) Uiso 1 1 d .
H33A H 0.2197(19) -0.234(2) 0.2343(11) 0.058(8) Uiso 1 1 d .
H33C H 0.147(2) -0.185(2) 0.2151(12) 0.062(9) Uiso 1 1 d .
C34 C -0.0313(2) -0.30828(19) 0.25923(10) 0.0413(7) Uani 1 1 d .
H34C H -0.051(2) -0.379(2) 0.2579(13) 0.080(10) Uiso 1 1 d .
H34B H -0.092(3) -0.294(3) 0.2617(16) 0.119(14) Uiso 1 1 d .
H34A H -0.018(2) -0.294(3) 0.2281(15) 0.092(12) Uiso 1 1 d .
C35 C -0.18190(18) -0.38067(18) 0.35860(11) 0.0403(6) Uani 1 1 d .
H35C H -0.2324(19) -0.3965(19) 0.3797(11) 0.054(8) Uiso 1 1 d .
H35B H -0.1745(18) -0.4456(19) 0.3479(10) 0.051(7) Uiso 1 1 d .
H35A H -0.197(2) -0.355(2) 0.3289(12) 0.065(9) Uiso 1 1 d .
C36 C -0.04913(19) -0.32833(19) 0.47093(10) 0.0412(6) Uani 1 1 d .
H36C H 0.0064(17) -0.2744(17) 0.4974(10) 0.042(7) Uiso 1 1 d .
H36B H -0.031(2) -0.385(2) 0.4695(13) 0.080(10) Uiso 1 1 d .
H36A H -0.111(2) -0.335(2) 0.4846(12) 0.074(9) Uiso 1 1 d .
C37 C -0.05005(17) 0.07133(16) 0.33026(10) 0.0357(6) Uani 1 1 d .
C38 C 0.04973(19) 0.15257(18) 0.31966(12) 0.0460(7) Uani 1 1 d .
H38C H 0.0921(17) 0.1832(18) 0.3557(10) 0.045(7) Uiso 1 1 d .
H38B H 0.0335(17) 0.2049(18) 0.3037(10) 0.046(7) Uiso 1 1 d .
H38A H 0.088(2) 0.127(2) 0.2950(11) 0.061(8) Uiso 1 1 d .
C39 C -0.1023(2) 0.1215(2) 0.36634(13) 0.0534(7) Uani 1 1 d .
H39C H -0.167(2) 0.075(2) 0.3758(11) 0.061(8) Uiso 1 1 d .
H39B H -0.1196(17) 0.1726(17) 0.3468(10) 0.041(7) Uiso 1 1 d .
H39A H -0.0561(18) 0.1594(18) 0.4012(11) 0.050(7) Uiso 1 1 d .
C40 C -0.1208(2) 0.0258(2) 0.27558(12) 0.0494(7) Uani 1 1 d .
H40B H -0.1860(19) -0.0163(19) 0.2834(11) 0.055(8) Uiso 1 1 d .
H40A H -0.129(2) 0.076(2) 0.2559(12) 0.064(9) Uiso 1 1 d .
H40C H -0.094(2) -0.012(2) 0.2528(12) 0.070(9) Uiso 1 1 d .
C41 C 1.07711(16) 0.33857(16) 0.01357(9) 0.0321(5) Uani 1 1 d .
C42 C 1.10605(17) 0.35239(17) 0.07245(9) 0.0335(5) Uani 1 1 d .
H42 H 1.1559(18) 0.3329(18) 0.0902(10) 0.046(7) Uiso 1 1 d .
C43 C 1.04936(16) 0.39943(15) 0.09776(9) 0.0300(5) Uani 1 1 d .
C44 C 0.98255(16) 0.41387(15) 0.05428(9) 0.0302(5) Uani 1 1 d .
H44 H 0.9366(14) 0.4445(14) 0.0574(8) 0.017(5) Uiso 1 1 d .
C45 C 0.99905(16) 0.37671(16) 0.00324(9) 0.0320(5) Uani 1 1 d .
H45 H 0.9607(17) 0.3771(17) -0.0340(10) 0.040(6) Uiso 1 1 d .
C46 C 0.98495(17) 0.13369(16) -0.00436(9) 0.0352(5) Uani 1 1 d .
C47 C 0.99622(18) 0.10589(16) 0.05108(10) 0.0388(6) Uani 1 1 d .
C48 C 0.8999(2) 0.06682(16) 0.06763(10) 0.0428(6) Uani 1 1 d .
C49 C 0.82649(19) 0.07030(16) 0.02352(10) 0.0394(6) Uani 1 1 d .
C50 C 0.87853(18) 0.11270(16) -0.02067(10) 0.0367(6) Uani 1 1 d .
C51 C 0.59517(16) 0.44621(15) 0.13068(9) 0.0325(5) Uani 1 1 d .
C52 C 0.70346(17) 0.48321(16) 0.13437(9) 0.0326(5) Uani 1 1 d .
H52 H 0.7523(14) 0.5190(14) 0.1670(8) 0.021(5) Uiso 1 1 d .
C53 C 0.72867(17) 0.46004(15) 0.08250(9) 0.0312(5) Uani 1 1 d .
H53 H 0.7964(16) 0.4785(15) 0.0725(9) 0.031(6) Uiso 1 1 d .
C54 C 0.63814(16) 0.40652(16) 0.04547(9) 0.0334(5) Uani 1 1 d .
C55 C 0.55721(16) 0.39735(16) 0.07536(9) 0.0329(5) Uani 1 1 d .
H55 H 0.4917(17) 0.3663(16) 0.0620(9) 0.036(6) Uiso 1 1 d .
C56 C 0.53974(15) 0.28338(16) 0.19065(9) 0.0288(5) Uani 1 1 d .
C57 C 0.63589(16) 0.27764(17) 0.21336(9) 0.0343(6) Uani 1 1 d .
C58 C 0.64211(17) 0.19078(17) 0.18715(10) 0.0367(6) Uani 1 1 d .
C59 C 0.55320(17) 0.14340(17) 0.14703(10) 0.0384(6) Uani 1 1 d .
C60 C 0.49253(16) 0.20065(16) 0.14887(9) 0.0335(6) Uani 1 1 d .
C61 C 1.0626(2) 0.2525(2) -0.10609(11) 0.0524(8) Uani 1 1 d .
H61C H 1.039(2) 0.192(2) -0.1247(12) 0.072(9) Uiso 1 1 d .
H61B H 1.003(2) 0.273(2) -0.1152(14) 0.091(11) Uiso 1 1 d .
H61A H 1.1246(19) 0.3049(19) -0.1140(10) 0.051(7) Uiso 1 1 d .
C62 C 1.2185(2) 0.2314(3) -0.01741(14) 0.0622(9) Uani 1 1 d .
H62C H 1.266(2) 0.276(2) -0.0353(13) 0.080(11) Uiso 1 1 d .
H62B H 1.217(3) 0.170(3) -0.0279(15) 0.101(13) Uiso 1 1 d .
H62A H 1.254(2) 0.247(2) 0.0215(14) 0.082(10) Uiso 1 1 d .
C63 C 1.0924(2) 0.1070(2) 0.08516(12) 0.0558(7) Uani 1 1 d .
H63A H 1.0846 0.1075 0.1246 0.084 Uiso 1 1 calc R
H63B H 1.1500 0.1670 0.0795 0.084 Uiso 1 1 calc R
H63C H 1.1051 0.0470 0.0734 0.084 Uiso 1 1 calc R
C64 C 0.8780(3) 0.0225(2) 0.12168(13) 0.0627(9) Uani 1 1 d .
H64B H 0.886(2) -0.039(3) 0.1201(15) 0.098(12) Uiso 1 1 d .
H64A H 0.806(2) 0.002(2) 0.1208(11) 0.059(9) Uiso 1 1 d .
H64C H 0.916(2) 0.063(3) 0.1561(15) 0.096(12) Uiso 1 1 d .
C65 C 0.7138(2) 0.0300(2) 0.02280(14) 0.0575(8) Uani 1 1 d .
H65A H 0.685(2) 0.074(2) 0.0108(13) 0.078(10) Uiso 1 1 d .
H65C H 0.679(3) -0.036(3) 0.0120(17) 0.119(14) Uiso 1 1 d .
H65B H 0.694(3) 0.039(3) 0.0578(16) 0.109(13) Uiso 1 1 d .
C66 C 0.8267(2) 0.1232(2) -0.07615(11) 0.0463(7) Uani 1 1 d .
H66C H 0.761(3) 0.117(3) -0.0738(16) 0.109(13) Uiso 1 1 d .
H66B H 0.849(2) 0.192(2) -0.0835(13) 0.082(10) Uiso 1 1 d .
H66A H 0.832(2) 0.085(2) -0.1062(14) 0.090(11) Uiso 1 1 d .
C67 C 1.06414(18) 0.43379(17) 0.15938(10) 0.0368(6) Uani 1 1 d .
C68 C 0.9726(2) 0.4533(3) 0.17465(12) 0.0600(8) Uani 1 1 d .
H68A H 0.9813(19) 0.4739(19) 0.2121(12) 0.057(8) Uiso 1 1 d .
H68C H 0.910(2) 0.398(2) 0.1670(12) 0.070(9) Uiso 1 1 d .
H68B H 0.959(3) 0.504(3) 0.1522(16) 0.114(14) Uiso 1 1 d .
C69 C 1.1583(2) 0.5306(2) 0.17121(12) 0.0585(9) Uani 1 1 d .
H69A H 1.166(2) 0.557(2) 0.2098(13) 0.071(9) Uiso 1 1 d .
H69C H 1.137(2) 0.586(2) 0.1489(12) 0.062(8) Uiso 1 1 d .
H69B H 1.218(3) 0.523(3) 0.1665(15) 0.100(13) Uiso 1 1 d .
C70 C 1.0806(3) 0.3538(2) 0.19382(11) 0.0583(8) Uani 1 1 d .
H70B H 1.088(2) 0.374(2) 0.2282(13) 0.071(9) Uiso 1 1 d .
H70A H 1.018(3) 0.290(3) 0.1848(15) 0.102(12) Uiso 1 1 d .
H70C H 1.148(2) 0.354(2) 0.1907(14) 0.089(11) Uiso 1 1 d .
C71 C 0.71223(19) 0.3445(2) 0.26025(10) 0.0447(7) Uani 1 1 d .
H71B H 0.680(2) 0.350(2) 0.2970(13) 0.075(9) Uiso 1 1 d .
H71A H 0.747(2) 0.414(2) 0.2513(12) 0.067(9) Uiso 1 1 d .
H71C H 0.762(3) 0.317(3) 0.2667(14) 0.096(12) Uiso 1 1 d .
C72 C 0.7248(2) 0.1514(2) 0.20176(13) 0.0528(7) Uani 1 1 d .
H72B H 0.7934(19) 0.1968(19) 0.1996(11) 0.052(7) Uiso 1 1 d .
H72A H 0.711(2) 0.115(2) 0.2323(14) 0.084(10) Uiso 1 1 d .
H72C H 0.726(2) 0.101(3) 0.1735(15) 0.096(12) Uiso 1 1 d .
C73 C 0.5238(2) 0.0460(2) 0.11136(14) 0.0568(8) Uani 1 1 d .
H73C H 0.515(2) 0.052(2) 0.0678(13) 0.074(9) Uiso 1 1 d .
H73B H 0.465(2) -0.002(2) 0.1225(12) 0.065(9) Uiso 1 1 d .
H73A H 0.574(2) 0.019(2) 0.1180(12) 0.061(9) Uiso 1 1 d .
C74 C 0.38807(18) 0.1701(2) 0.11565(11) 0.0448(7) Uani 1 1 d .
H74B H 0.383(2) 0.156(2) 0.0775(14) 0.083(11) Uiso 1 1 d .
H74A H 0.333(2) 0.110(2) 0.1289(12) 0.071(9) Uiso 1 1 d .
H74C H 0.366(3) 0.218(3) 0.1174(15) 0.094(12) Uiso 1 1 d .
C75 C 0.38526(19) 0.3919(2) 0.17041(12) 0.0498(7) Uani 1 1 d .
H75B H 0.358(2) 0.360(2) 0.1288(14) 0.090(11) Uiso 1 1 d .
H75A H 0.3475(19) 0.346(2) 0.1921(11) 0.057(8) Uiso 1 1 d .
H75C H 0.380(2) 0.451(2) 0.1793(12) 0.071(10) Uiso 1 1 d .
C76 C 0.5747(2) 0.4896(2) 0.25452(11) 0.0514(8) Uani 1 1 d .
H76B H 0.646(2) 0.519(2) 0.2564(12) 0.068(9) Uiso 1 1 d .
H76A H 0.544(2) 0.542(2) 0.2551(13) 0.082(10) Uiso 1 1 d .
H76C H 0.554(2) 0.451(2) 0.2820(13) 0.075(10) Uiso 1 1 d .
C77 C 0.62802(18) 0.37163(19) -0.01571(9) 0.0407(6) Uani 1 1 d .
C78 C 0.5980(3) 0.4461(3) -0.04959(12) 0.0704(9) Uani 1 1 d .
H78B H 0.591(2) 0.421(2) -0.0901(13) 0.080(10) Uiso 1 1 d .
H78A H 0.537(2) 0.443(2) -0.0426(12) 0.066(9) Uiso 1 1 d .
H78C H 0.649(3) 0.514(3) -0.0369(17) 0.121(15) Uiso 1 1 d .
C79 C 0.7284(2) 0.3714(2) -0.03066(11) 0.0537(7) Uani 1 1 d .
H79B H 0.759(2) 0.331(2) -0.0101(12) 0.072(9) Uiso 1 1 d .
H79A H 0.7159(18) 0.3433(18) -0.0669(11) 0.051(8) Uiso 1 1 d .
H79C H 0.793(2) 0.442(3) -0.0229(14) 0.092(11) Uiso 1 1 d .
C80 C 0.5457(3) 0.2667(3) -0.02924(12) 0.0634(9) Uani 1 1 d .
H80B H 0.5609(19) 0.2191(19) -0.0055(11) 0.055(8) Uiso 1 1 d .
H80A H 0.5372(17) 0.2468(17) -0.0670(11) 0.045(7) Uiso 1 1 d .
H80C H 0.480(3) 0.276(3) -0.0263(15) 0.099(12) Uiso 1 1 d .
C1S C -0.0084(3) 0.4387(3) 0.36037(19) 0.0843(12) Uani 1 1 d .
H1SC H -0.053(3) 0.417(3) 0.3879(15) 0.095(12) Uiso 1 1 d .
H1SB H -0.039(3) 0.489(3) 0.3398(15) 0.099(12) Uiso 1 1 d .
H1SA H -0.014(2) 0.388(3) 0.3341(14) 0.089(12) Uiso 1 1 d .
C2S C 0.1009(3) 0.4950(2) 0.38577(14) 0.0649(9) Uani 1 1 d .
H2SB H 0.108(2) 0.553(2) 0.4163(12) 0.070(9) Uiso 1 1 d .
H2SA H 0.126(2) 0.454(2) 0.4035(14) 0.088(11) Uiso 1 1 d .
C3S C 0.1711(2) 0.5356(2) 0.34354(12) 0.0491(7) Uani 1 1 d .
H3SB H 0.1637(18) 0.478(2) 0.3179(11) 0.054(8) Uiso 1 1 d .
H3SA H 0.1411(18) 0.5819(19) 0.3221(11) 0.052(7) Uiso 1 1 d .
C4S C 0.2809(2) 0.5935(2) 0.36693(12) 0.0538(8) Uani 1 1 d .
H4SA H 0.2992(19) 0.5496(19) 0.3875(11) 0.051(8) Uiso 1 1 d .
H4SB H 0.285(2) 0.656(2) 0.3951(11) 0.063(8) Uiso 1 1 d .
C5S C 0.3465(2) 0.6291(2) 0.32226(15) 0.0658(9) Uani 1 1 d .
H5SC H 0.411(2) 0.659(2) 0.3369(13) 0.082(11) Uiso 1 1 d .
H5SB H 0.325(2) 0.678(3) 0.3011(14) 0.089(11) Uiso 1 1 d .
H5SA H 0.336(3) 0.571(3) 0.2958(15) 0.100(12) Uiso 1 1 d .
C6S C 0.4915(3) -0.1126(4) 0.23197(18) 0.1141(16) Uani 1 1 d .
H6SA H 0.4363 -0.0893 0.2206 0.171 Uiso 1 1 calc R
H6SB H 0.5571 -0.0597 0.2292 0.171 Uiso 1 1 calc R
H6SC H 0.4899 -0.1292 0.2705 0.171 Uiso 1 1 calc R
C7S C 0.4800(7) -0.1913(5) 0.2000(3) 0.303(4) Uani 1 1 d .
H7SA H 0.4818 -0.1708 0.1617 0.363 Uiso 1 1 calc R
H7SB H 0.4099 -0.2392 0.2008 0.363 Uiso 1 1 calc R
C8S C 0.5456(4) -0.2488(4) 0.2066(2) 0.1238(17) Uani 1 1 d .
H8SA H 0.5644 -0.2521 0.2467 0.149 Uiso 1 1 calc R
H8SB H 0.5073 -0.3181 0.1891 0.149 Uiso 1 1 calc R
C9S C 0.6346(4) -0.2067(7) 0.1825(3) 0.248(5) Uani 1 1 d .
H9SA H 0.6640 -0.1339 0.1945 0.297 Uiso 1 1 calc R
H9SB H 0.6147 -0.2145 0.1416 0.297 Uiso 1 1 calc R
C10S C 0.7183(3) -0.2475(3) 0.1947(2) 0.1190(18) Uani 1 1 d .
H10A H 0.7760 -0.2109 0.1760 0.178 Uiso 1 1 calc R
H10B H 0.6923 -0.3189 0.1812 0.178 Uiso 1 1 calc R
H10C H 0.7406 -0.2393 0.2350 0.178 Uiso 1 1 calc R

loop_
_atom_site_aniso_label
_atom_site_aniso_U_11
_atom_site_aniso_U_22
_atom_site_aniso_U_33
_atom_site_aniso_U_23
_atom_site_aniso_U_13
_atom_site_aniso_U_12
Ti1 0.02320(17) 0.02004(16) 0.02390(18) 0.00629(14) 0.00625(14) 0.00836(13)
Ti2 0.02217(17) 0.02019(16) 0.02258(18) 0.00420(14) 0.00314(14) 0.00801(14)
Ti3 0.03778(19) 0.02447(17) 0.0264(2) 0.00147(15) 0.00280(16) 0.01819(15)
Ti4 0.02798(18) 0.02760(18) 0.02506(19) 0.00966(15) 0.00302(15) 0.01329(15)
Si1 0.0240(3) 0.0427(3) 0.0345(3) 0.0173(3) 0.0072(3) 0.0078(3)
Si2 0.0255(3) 0.0249(3) 0.0289(3) 0.0059(2) 0.0012(2) 0.0048(2)
Si3 0.0446(3) 0.0479(4) 0.0296(3) -0.0063(3) 0.0031(3) 0.0272(3)
Si4 0.0354(3) 0.0390(3) 0.0299(3) 0.0090(3) 0.0075(3) 0.0174(3)
N1 0.0250(8) 0.0223(8) 0.0260(9) 0.0056(7) 0.0076(7) 0.0102(7)
N2 0.0257(8) 0.0237(8) 0.0245(9) 0.0073(7) 0.0053(7) 0.0097(7)
N3 0.0421(10) 0.0345(9) 0.0304(10) 0.0097(8) 0.0103(8) 0.0197(8)
N4 0.0803(13) 0.0696(13) 0.0480(13) 0.0191(10) 0.0262(11) 0.0560(11)
N5 0.0374(9) 0.0335(9) 0.0284(10) 0.0047(8) 0.0040(8) 0.0183(8)
N6 0.0654(13) 0.0572(12) 0.0324(11) 0.0090(9) 0.0058(10) 0.0342(10)
N7 0.0365(9) 0.0212(8) 0.0317(10) 0.0056(7) 0.0053(8) 0.0129(7)
N8 0.0343(9) 0.0217(8) 0.0303(10) 0.0068(7) 0.0039(8) 0.0109(7)
C1 0.0264(10) 0.0240(10) 0.0273(11) 0.0092(8) 0.0089(9) 0.0061(8)
C2 0.0314(10) 0.0230(10) 0.0303(11) 0.0095(8) 0.0083(9) 0.0076(8)
C3 0.0310(10) 0.0259(10) 0.0285(11) 0.0132(8) 0.0065(9) 0.0083(8)
C4 0.0326(11) 0.0298(11) 0.0221(10) 0.0098(8) 0.0094(9) 0.0050(9)
C5 0.0337(11) 0.0271(10) 0.0277(11) 0.0115(8) 0.0147(9) 0.0110(9)
C6 0.0255(10) 0.0340(11) 0.0266(11) 0.0104(9) 0.0032(9) 0.0111(9)
C7 0.0314(10) 0.0280(10) 0.0273(11) 0.0082(8) 0.0072(9) 0.0180(8)
C8 0.0281(10) 0.0208(9) 0.0273(11) 0.0095(8) 0.0058(9) 0.0079(8)
C9 0.0231(9) 0.0259(10) 0.0229(10) 0.0054(8) 0.0023(8) 0.0080(8)
C10 0.0270(10) 0.0238(10) 0.0270(11) 0.0050(8) 0.0028(9) 0.0060(8)
C11 0.0215(9) 0.0310(10) 0.0273(11) 0.0057(8) 0.0062(8) 0.0092(8)
C12 0.0239(10) 0.0318(11) 0.0232(11) 0.0024(9) 0.0023(9) 0.0090(8)
C13 0.0238(10) 0.0270(10) 0.0310(11) -0.0035(9) 0.0058(9) 0.0092(8)
C14 0.0249(9) 0.0295(10) 0.0297(11) 0.0050(8) 0.0085(9) 0.0140(8)
C15 0.0225(10) 0.0301(10) 0.0248(11) 0.0017(9) 0.0005(9) 0.0090(8)
C16 0.0296(10) 0.0189(9) 0.0290(11) 0.0032(8) 0.0006(9) 0.0096(8)
C17 0.0253(9) 0.0202(9) 0.0313(11) 0.0028(8) 0.0010(9) 0.0107(8)
C18 0.0276(10) 0.0214(9) 0.0399(12) 0.0042(9) 0.0077(9) 0.0139(8)
C19 0.0378(11) 0.0268(10) 0.0314(11) 0.0053(8) 0.0101(9) 0.0194(8)
C20 0.0347(11) 0.0229(9) 0.0245(11) 0.0014(8) 0.0026(9) 0.0127(8)
C21 0.0497(14) 0.0226(11) 0.0486(15) 0.0038(10) 0.0106(12) 0.0078(10)
C22 0.0406(12) 0.0473(13) 0.0438(14) 0.0187(11) 0.0068(11) 0.0225(11)
C23 0.0460(14) 0.0459(14) 0.0288(13) 0.0048(11) 0.0054(11) 0.0069(12)
C24 0.0542(13) 0.0333(12) 0.0469(14) 0.0117(10) 0.0271(12) 0.0213(11)
C25 0.0264(10) 0.0318(11) 0.0257(11) 0.0046(9) 0.0058(9) 0.0094(9)
C26 0.0219(10) 0.0457(14) 0.0358(13) -0.0005(11) 0.0086(10) 0.0049(10)
C27 0.0387(12) 0.0577(15) 0.0296(12) 0.0178(11) 0.0128(10) 0.0189(11)
C28 0.0458(13) 0.0421(13) 0.0341(13) -0.0015(11) 0.0143(11) 0.0146(11)
C29 0.0411(12) 0.102(2) 0.0472(15) 0.0352(14) 0.0207(11) 0.0403(13)
C30 0.0479(16) 0.0446(15) 0.0581(18) 0.0194(14) -0.0117(14) -0.0072(13)
C31 0.0317(11) 0.0334(11) 0.0332(12) 0.0087(10) -0.0016(10) 0.0123(9)
C32 0.0310(11) 0.0351(12) 0.0579(16) 0.0078(11) 0.0123(11) 0.0145(10)
C33 0.0545(14) 0.0454(13) 0.0397(14) 0.0072(11) 0.0176(12) 0.0259(12)
C34 0.0526(14) 0.0394(13) 0.0257(12) -0.0039(10) -0.0065(11) 0.0147(11)
C35 0.0312(12) 0.0339(13) 0.0462(15) 0.0055(11) -0.0002(11) 0.0026(10)
C36 0.0399(13) 0.0454(13) 0.0363(13) 0.0173(11) 0.0088(11) 0.0109(11)
C37 0.0382(11) 0.0339(11) 0.0427(13) 0.0116(10) 0.0100(10) 0.0201(9)
C38 0.0486(14) 0.0343(12) 0.0626(17) 0.0204(12) 0.0203(13) 0.0186(11)
C39 0.0560(14) 0.0470(14) 0.0747(19) 0.0192(13) 0.0257(14) 0.0330(12)
C40 0.0491(14) 0.0588(15) 0.0508(16) 0.0203(13) -0.0004(12) 0.0330(12)
C41 0.0360(11) 0.0338(11) 0.0290(12) 0.0003(9) 0.0067(9) 0.0158(9)
C42 0.0349(11) 0.0369(11) 0.0319(12) -0.0017(9) 0.0005(10) 0.0192(9)
C43 0.0347(11) 0.0289(10) 0.0295(11) -0.0004(9) 0.0051(9) 0.0156(9)
C44 0.0350(11) 0.0249(10) 0.0366(12) 0.0038(9) 0.0080(10) 0.0174(9)
C45 0.0376(11) 0.0300(11) 0.0309(12) 0.0062(9) 0.0042(10) 0.0155(9)
C46 0.0490(12) 0.0345(11) 0.0294(12) -0.0058(9) -0.0033(10) 0.0281(10)
C47 0.0605(13) 0.0322(11) 0.0327(13) -0.0031(9) 0.0002(11) 0.0306(10)
C48 0.0736(16) 0.0249(11) 0.0359(13) 0.0009(9) 0.0043(12) 0.0269(11)
C49 0.0538(14) 0.0231(10) 0.0416(14) -0.0037(10) 0.0052(11) 0.0161(10)
C50 0.0492(13) 0.0309(11) 0.0337(13) -0.0035(9) -0.0014(11) 0.0223(10)
C51 0.0400(11) 0.0299(10) 0.0338(12) 0.0115(9) 0.0081(10) 0.0185(9)
C52 0.0380(12) 0.0293(11) 0.0310(12) 0.0069(9) 0.0057(10) 0.0124(9)
C53 0.0365(11) 0.0289(10) 0.0339(12) 0.0128(9) 0.0118(10) 0.0158(9)
C54 0.0412(11) 0.0374(11) 0.0305(12) 0.0163(9) 0.0074(10) 0.0229(9)
C55 0.0336(11) 0.0383(11) 0.0319(12) 0.0144(9) 0.0030(10) 0.0184(9)
C56 0.0257(10) 0.0361(11) 0.0248(11) 0.0124(9) 0.0046(9) 0.0103(9)
C57 0.0314(11) 0.0434(12) 0.0305(12) 0.0194(10) 0.0074(9) 0.0140(9)
C58 0.0382(11) 0.0407(11) 0.0403(12) 0.0253(10) 0.0132(10) 0.0203(9)
C59 0.0378(12) 0.0327(11) 0.0459(14) 0.0180(10) 0.0107(11) 0.0114(10)
C60 0.0312(11) 0.0332(11) 0.0346(12) 0.0108(9) 0.0050(10) 0.0093(9)
C61 0.0614(17) 0.0591(17) 0.0331(14) -0.0023(12) 0.0101(13) 0.0183(14)
C62 0.0527(15) 0.081(2) 0.063(2) -0.0129(16) 0.0041(15) 0.0396(14)
C63 0.0824(16) 0.0531(14) 0.0469(16) -0.0039(12) -0.0114(14) 0.0505(12)
C64 0.105(2) 0.0414(14) 0.0484(17) 0.0143(12) 0.0147(17) 0.0335(15)
C65 0.0589(17) 0.0412(15) 0.0639(19) -0.0063(14) 0.0101(15) 0.0100(14)
C66 0.0524(15) 0.0486(14) 0.0370(14) -0.0039(12) -0.0098(12) 0.0240(12)
C67 0.0434(12) 0.0349(12) 0.0325(12) -0.0055(10) 0.0046(10) 0.0164(10)
C68 0.0614(16) 0.083(2) 0.0384(15) -0.0202(15) 0.0094(13) 0.0332(15)
C69 0.0644(18) 0.0546(17) 0.0410(16) -0.0148(13) 0.0023(14) 0.0082(15)
C70 0.090(2) 0.0625(17) 0.0289(14) 0.0008(12) 0.0018(14) 0.0388(15)
C71 0.0364(13) 0.0658(16) 0.0286(13) 0.0120(12) -0.0014(11) 0.0161(12)
C72 0.0498(14) 0.0644(15) 0.0624(17) 0.0383(13) 0.0173(13) 0.0358(12)
C73 0.0568(16) 0.0335(14) 0.079(2) 0.0105(14) 0.0176(16) 0.0124(13)
C74 0.0306(12) 0.0554(15) 0.0424(15) 0.0061(12) -0.0018(11) 0.0111(12)
C75 0.0441(13) 0.0646(16) 0.0558(16) 0.0198(13) 0.0173(12) 0.0331(12)
C76 0.0636(17) 0.0490(15) 0.0411(15) 0.0036(12) 0.0133(13) 0.0186(14)
C77 0.0504(13) 0.0535(13) 0.0263(12) 0.0122(10) 0.0043(10) 0.0283(11)
C78 0.112(2) 0.095(2) 0.0345(15) 0.0262(14) 0.0133(16) 0.0716(17)
C79 0.0673(16) 0.0803(18) 0.0294(13) 0.0087(13) 0.0127(12) 0.0440(14)
C80 0.075(2) 0.072(2) 0.0330(15) -0.0069(14) -0.0020(15) 0.0207(17)
C1S 0.072(2) 0.065(2) 0.103(3) -0.003(2) 0.018(2) 0.0096(19)
C2S 0.083(2) 0.0530(17) 0.0571(19) 0.0046(15) 0.0024(17) 0.0254(16)
C3S 0.0574(15) 0.0424(14) 0.0476(16) -0.0029(12) -0.0059(13) 0.0239(12)
C4S 0.0627(16) 0.0441(14) 0.0537(17) -0.0052(13) -0.0120(14) 0.0265(13)
C5S 0.0578(18) 0.0555(17) 0.079(2) -0.0027(17) -0.0057(17) 0.0215(15)
C6S 0.126(3) 0.142(4) 0.090(3) 0.020(3) 0.053(2) 0.056(3)
C7S 0.733(11) 0.199(5) 0.126(4) 0.053(4) 0.170(6) 0.311(6)
C8S 0.140(4) 0.104(3) 0.142(4) 0.046(3) 0.047(3) 0.052(3)
C9S 0.083(4) 0.450(12) 0.143(5) 0.135(6) 0.000(3) 0.013(6)
C10S 0.097(3) 0.086(3) 0.173(5) -0.009(3) 0.027(3) 0.035(2)

loop_
_atom_type_symbol
_atom_type_description
_atom_type_scat_dispersion_real
_atom_type_scat_dispersion_imag
_atom_type_scat_source
C C 0.0033 0.0016 'International Tables Vol C Tables 4.2.6.8 and 6.1.1.4'
H H 0.0000 0.0000 'International Tables Vol C Tables 4.2.6.8 and 6.1.1.4'
N N 0.0061 0.0033 'International Tables Vol C Tables 4.2.6.8 and 6.1.1.4'
Si Si 0.0817 0.0704 'International Tables Vol C Tables 4.2.6.8 and 6.1.1.4'
Ti Ti 0.2776 0.4457 'International Tables Vol C Tables 4.2.6.8 and 6.1.1.4'

loop_
_geom_angle_atom_site_label_1
_geom_angle_atom_site_label_2
_geom_angle_atom_site_label_3
_geom_angle
N1 Ti1 N3 88.00(7)
N1 Ti1 C1 131.26(7)
N3 Ti1 C1 117.26(7)
N1 Ti1 C6 131.60(7)
N3 Ti1 C6 120.58(8)
C1 Ti1 C6 72.48(7)
N1 Ti1 C2 128.28(7)
N3 Ti1 C2 81.86(8)
C1 Ti1 C2 36.10(8)
C6 Ti1 C2 96.00(7)
N1 Ti1 C7 96.39(7)
N3 Ti1 C7 136.77(7)
C1 Ti1 C7 91.56(7)
C6 Ti1 C7 35.66(7)
C2 Ti1 C7 124.83(7)
N1 Ti1 C10 128.84(7)
N3 Ti1 C10 86.47(7)
C1 Ti1 C10 95.59(7)
C6 Ti1 C10 35.31(8)
C2 Ti1 C10 101.10(7)
C7 Ti1 C10 57.63(7)
N1 Ti1 C5 95.63(7)
N3 Ti1 C5 132.09(7)
C1 Ti1 C5 36.13(7)
C6 Ti1 C5 91.73(8)
C2 Ti1 C5 58.76(7)
C7 Ti1 C5 90.39(8)
C10 Ti1 C5 124.47(7)
N1 Ti1 C3 94.07(7)
N3 Ti1 C3 75.66(7)
C1 Ti1 C3 58.02(7)
C6 Ti1 C3 128.56(7)
C2 Ti1 C3 34.28(7)
C7 Ti1 C3 146.07(8)
C10 Ti1 C3 133.02(7)
C5 Ti1 C3 56.44(7)
N1 Ti1 C8 78.13(7)
N3 Ti1 C8 107.95(7)
C1 Ti1 C8 124.47(7)
C6 Ti1 C8 57.09(7)
C2 Ti1 C8 152.90(7)
C7 Ti1 C8 33.35(7)
C10 Ti1 C8 55.80(7)
C5 Ti1 C8 119.57(7)
C3 Ti1 C8 171.13(7)
N1 Ti1 C4 77.33(7)
N3 Ti1 C4 103.15(7)
C1 Ti1 C4 57.45(7)
C6 Ti1 C4 124.71(8)
C2 Ti1 C4 56.45(7)
C7 Ti1 C4 119.81(8)
C10 Ti1 C4 152.93(7)
C5 Ti1 C4 33.43(7)
C3 Ti1 C4 32.89(7)
C8 Ti1 C4 139.27(7)
N1 Ti1 C9 95.01(6)
N3 Ti1 C9 80.90(7)
C1 Ti1 C9 127.95(7)
C6 Ti1 C9 57.43(7)
C2 Ti1 C9 132.40(7)
C7 Ti1 C9 55.90(7)
C10 Ti1 C9 33.95(6)
C5 Ti1 C9 145.57(7)
C3 Ti1 C9 154.50(7)
C8 Ti1 C9 32.67(7)
C4 Ti1 C9 171.07(7)
N2 Ti2 N5 90.37(7)
N2 Ti2 C16 129.65(7)
N5 Ti2 C16 117.83(7)
N2 Ti2 C11 129.08(7)
N5 Ti2 C11 121.11(7)
C16 Ti2 C11 72.73(8)
N2 Ti2 C20 130.72(7)
N5 Ti2 C20 82.24(7)
C16 Ti2 C20 35.96(7)
C11 Ti2 C20 94.97(7)
N2 Ti2 C15 129.13(7)
N5 Ti2 C15 86.34(7)
C16 Ti2 C15 95.54(7)
C11 Ti2 C15 35.71(7)
C20 Ti2 C15 99.08(7)
N2 Ti2 C12 93.62(7)
N5 Ti2 C12 135.80(8)
C16 Ti2 C12 92.55(8)
C11 Ti2 C12 35.64(7)
C20 Ti2 C12 124.80(7)
C15 Ti2 C12 57.75(7)
N2 Ti2 C17 93.46(7)
N5 Ti2 C17 130.90(8)
C16 Ti2 C17 36.31(7)
C11 Ti2 C17 93.11(7)
C20 Ti2 C17 58.95(7)
C15 Ti2 C17 125.69(7)
C12 Ti2 C17 92.79(8)
N2 Ti2 C19 96.95(7)
N5 Ti2 C19 74.49(7)
C16 Ti2 C19 57.71(7)
C11 Ti2 C19 127.80(7)
C20 Ti2 C19 34.14(7)
C15 Ti2 C19 130.33(7)
C12 Ti2 C19 147.89(7)
C17 Ti2 C19 56.44(7)
N2 Ti2 C13 76.92(7)
N5 Ti2 C13 106.48(7)
C16 Ti2 C13 125.41(7)
C11 Ti2 C13 57.25(7)
C20 Ti2 C13 151.71(7)
C15 Ti2 C13 55.86(7)
C12 Ti2 C13 33.38(7)
C17 Ti2 C13 122.06(7)
C19 Ti2 C13 173.75(7)
N2 Ti2 C18 77.59(7)
N5 Ti2 C18 100.98(7)
C16 Ti2 C18 57.61(7)
C11 Ti2 C18 126.06(7)
C20 Ti2 C18 56.61(7)
C15 Ti2 C18 152.61(7)
C12 Ti2 C18 122.87(8)
C17 Ti2 C18 33.65(7)
C19 Ti2 C18 32.88(7)
C13 Ti2 C18 142.30(7)
N2 Ti2 C14 95.57(7)
N5 Ti2 C14 79.94(7)
C16 Ti2 C14 128.10(7)
C11 Ti2 C14 57.68(7)
C20 Ti2 C14 130.20(7)
C15 Ti2 C14 33.95(7)
C12 Ti2 C14 55.87(7)
C17 Ti2 C14 147.80(7)
C19 Ti2 C14 151.50(7)
C13 Ti2 C14 32.61(7)
C18 Ti2 C14 173.08(6)
N7 Ti3 C50 107.89(8)
N7 Ti3 C46 142.10(7)
C50 Ti3 C46 36.28(8)
N7 Ti3 C45 105.51(8)
C50 Ti3 C45 100.26(8)
C46 Ti3 C45 95.80(8)
N7 Ti3 C41 138.76(8)
C50 Ti3 C41 95.81(8)
C46 Ti3 C41 72.80(8)
C45 Ti3 C41 35.58(8)
N7 Ti3 C42 126.31(8)
C50 Ti3 C42 124.68(8)
C46 Ti3 C42 91.53(8)
C45 Ti3 C42 58.35(8)
C41 Ti3 C42 35.71(8)
N7 Ti3 C47 129.56(8)
C50 Ti3 C47 59.49(8)
C46 Ti3 C47 35.89(8)
C45 Ti3 C47 124.33(9)
C41 Ti3 C47 91.48(8)
C42 Ti3 C47 89.73(8)
N7 Ti3 C44 80.76(7)
C50 Ti3 C44 132.17(8)
C46 Ti3 C44 129.35(8)
C45 Ti3 C44 35.00(8)
C41 Ti3 C44 58.60(8)
C42 Ti3 C44 57.24(8)
C47 Ti3 C44 146.38(8)
N7 Ti3 C49 83.80(8)
C50 Ti3 C49 35.21(8)
C46 Ti3 C49 59.01(8)
C45 Ti3 C49 132.54(8)
C41 Ti3 C49 129.57(8)
C42 Ti3 C49 147.15(9)
C47 Ti3 C49 58.10(8)
C44 Ti3 C49 152.75(8)
N7 Ti3 C48 95.67(8)
C50 Ti3 C48 58.56(8)
C46 Ti3 C48 58.54(9)
C45 Ti3 C48 154.27(9)
C41 Ti3 C48 125.57(9)
C42 Ti3 C48 119.18(9)
C47 Ti3 C48 34.33(9)
C44 Ti3 C48 169.26(8)
C49 Ti3 C48 34.77(8)
N7 Ti3 C43 92.17(7)
C50 Ti3 C43 154.54(8)
C46 Ti3 C43 125.73(8)
C45 Ti3 C43 58.26(8)
C41 Ti3 C43 58.85(7)
C42 Ti3 C43 34.37(8)
C47 Ti3 C43 118.83(8)
C44 Ti3 C43 34.44(7)
C49 Ti3 C43 169.15(8)
C48 Ti3 C43 136.51(8)
N8 Ti4 C57 109.12(8)
N8 Ti4 C56 141.82(8)
C57 Ti4 C56 36.65(8)
N8 Ti4 C55 126.46(8)
C57 Ti4 C55 123.84(9)
C56 Ti4 C55 91.04(8)
N8 Ti4 C51 142.03(7)
C57 Ti4 C51 94.40(8)
C56 Ti4 C51 72.34(8)
C55 Ti4 C51 35.85(8)
N8 Ti4 C52 109.38(7)
C57 Ti4 C52 98.67(8)
C56 Ti4 C52 95.65(8)
C55 Ti4 C52 58.43(8)
C51 Ti4 C52 35.63(8)
N8 Ti4 C60 124.95(8)
C57 Ti4 C60 59.50(8)
C56 Ti4 C60 35.74(8)
C55 Ti4 C60 91.05(8)
C51 Ti4 C60 92.52(8)
C52 Ti4 C60 125.21(8)
N8 Ti4 C58 82.72(8)
C57 Ti4 C58 35.18(8)
C56 Ti4 C58 59.14(8)
C55 Ti4 C58 147.76(8)
C51 Ti4 C58 128.45(8)
C52 Ti4 C58 130.54(8)
C60 Ti4 C58 57.89(8)
N8 Ti4 C53 83.84(7)
C57 Ti4 C53 130.41(8)
C56 Ti4 C53 128.77(8)
C55 Ti4 C53 57.15(8)
C51 Ti4 C53 58.38(8)
C52 Ti4 C53 34.67(8)
C60 Ti4 C53 147.52(8)
C58 Ti4 C53 151.08(8)
N8 Ti4 C59 91.57(8)
C57 Ti4 C59 58.68(8)
C56 Ti4 C59 58.64(8)
C55 Ti4 C59 120.95(8)
C51 Ti4 C59 126.37(8)
C52 Ti4 C59 153.93(9)
C60 Ti4 C59 34.27(8)
C58 Ti4 C59 34.74(8)
C53 Ti4 C59 170.79(8)
N8 Ti4 C54 92.65(8)
C57 Ti4 C54 153.10(8)
C56 Ti4 C54 125.36(8)
C55 Ti4 C54 34.52(8)
C51 Ti4 C54 58.95(8)
C52 Ti4 C54 58.10(8)
C60 Ti4 C54 120.34(8)
C58 Ti4 C54 171.19(8)
C53 Ti4 C54 34.29(7)
C59 Ti4 C54 138.61(8)
C30 Si1 C6 112.50(12)
C30 Si1 C1 115.37(12)
C6 Si1 C1 94.34(9)
C30 Si1 C29 107.91(14)
C6 Si1 C29 112.28(12)
C1 Si1 C29 114.09(11)
C11 Si2 C36 111.53(11)
C11 Si2 C35 112.01(11)
C36 Si2 C35 108.92(11)
C11 Si2 C16 94.41(9)
C36 Si2 C16 114.96(11)
C35 Si2 C16 114.42(11)
C11 Si2 Ti2 47.30(6)
C36 Si2 Ti2 126.79(8)
C35 Si2 Ti2 124.16(9)
C16 Si2 Ti2 47.13(6)
C61 Si3 C41 110.69(13)
C61 Si3 C62 108.30(15)
C41 Si3 C62 111.91(12)
C61 Si3 C46 115.27(11)
C41 Si3 C46 94.37(10)
C62 Si3 C46 115.70(14)
C76 Si4 C56 114.08(12)
C76 Si4 C51 113.58(12)
C56 Si4 C51 94.52(10)
C76 Si4 C75 108.12(14)
C56 Si4 C75 114.47(11)
C51 Si4 C75 111.73(12)
N2 N1 Ti1 177.27(15)
N1 N2 Ti2 176.85(16)
N4 N3 Ti1 176.02(19)
N6 N5 Ti2 176.08(18)
N8 N7 Ti3 170.93(16)
N7 N8 Ti4 173.25(15)
C2 C1 C5 106.09(17)
C2 C1 Si1 125.41(15)
C5 C1 Si1 122.83(16)
C2 C1 Ti1 73.05(11)
C5 C1 Ti1 74.47(11)
Si1 C1 Ti1 96.65(9)
C3 C2 C1 108.57(18)
C3 C2 C21 123.5(2)
C1 C2 C21 127.28(19)
C3 C2 Ti1 78.34(11)
C1 C2 Ti1 70.85(11)
C21 C2 Ti1 124.37(16)
C4 C3 C2 107.97(19)
C4 C3 C22 125.67(19)
C2 C3 C22 125.8(2)
C4 C3 Ti1 74.60(12)
C2 C3 Ti1 67.38(11)
C22 C3 Ti1 130.36(16)
C5 C4 C3 109.05(18)
C5 C4 C23 125.0(2)
C3 C4 C23 125.9(2)
C5 C4 Ti1 68.19(12)
C3 C4 Ti1 72.51(12)
C23 C4 Ti1 128.13(15)
C4 C5 C1 108.25(19)
C4 C5 C24 123.15(19)
C1 C5 C24 128.2(2)
C4 C5 Ti1 78.38(13)
C1 C5 Ti1 69.40(11)
C24 C5 Ti1 124.13(15)
C10 C6 C7 105.73(17)
C10 C6 Si1 125.61(16)
C7 C6 Si1 122.89(16)
C10 C6 Ti1 74.01(12)
C7 C6 Ti1 73.57(11)
Si1 C6 Ti1 96.33(9)
C8 C7 C6 108.87(19)
C8 C7 Ti1 78.23(12)
C6 C7 Ti1 70.77(12)
C7 C8 C9 109.55(17)
C7 C8 Ti1 68.43(11)
C9 C8 Ti1 74.79(12)
C8 C9 C10 106.41(18)
C8 C9 C25 124.27(17)
C10 C9 C25 128.31(18)
C8 C9 Ti1 72.54(11)
C10 C9 Ti1 67.41(11)
C25 C9 Ti1 133.71(14)
C6 C10 C9 109.38(18)
C6 C10 Ti1 70.67(12)
C9 C10 Ti1 78.64(12)
C15 C11 C12 105.35(17)
C15 C11 Si2 126.11(15)
C12 C11 Si2 122.92(16)
C15 C11 Ti2 73.56(12)
C12 C11 Ti2 74.02(11)
Si2 C11 Ti2 96.57(9)
C13 C12 C11 109.28(18)
C13 C12 Ti2 78.61(13)
C11 C12 Ti2 70.34(12)
C12 C13 C14 109.20(17)
C12 C13 Ti2 68.01(12)
C14 C13 Ti2 74.49(12)
C13 C14 C15 106.51(18)
C13 C14 C37 124.43(18)
C15 C14 C37 128.26(18)
C13 C14 Ti2 72.90(12)
C15 C14 Ti2 66.62(12)
C37 C14 Ti2 133.21(15)
C11 C15 C14 109.57(17)
C11 C15 Ti2 70.74(11)
C14 C15 Ti2 79.43(12)
C20 C16 C17 106.45(17)
C20 C16 Si2 124.48(15)
C17 C16 Si2 123.15(16)
C20 C16 Ti2 73.51(11)
C17 C16 Ti2 74.00(11)
Si2 C16 Ti2 96.24(9)
C18 C17 C16 108.00(18)
C18 C17 C31 124.21(18)
C16 C17 C31 127.27(19)
C18 C17 Ti2 78.43(12)
C16 C17 Ti2 69.69(11)
C31 C17 Ti2 124.29(15)
C19 C18 C17 108.55(17)
C19 C18 C32 125.9(2)
C17 C18 C32 125.5(2)
C19 C18 Ti2 72.65(12)
C17 C18 Ti2 67.92(12)
C32 C18 Ti2 127.59(15)
C18 C19 C20 108.85(18)
C18 C19 C33 124.9(2)
C20 C19 C33 125.80(19)
C18 C19 Ti2 74.46(12)
C20 C19 Ti2 67.90(12)
C33 C19 Ti2 129.40(16)
C19 C20 C16 108.07(17)
C19 C20 C34 124.8(2)
C16 C20 C34 126.66(19)
C19 C20 Ti2 77.96(12)
C16 C20 Ti2 70.53(11)
C34 C20 Ti2 123.91(16)
C9 C25 C28 112.79(17)
C9 C25 C27 106.87(18)
C28 C25 C27 108.24(19)
C9 C25 C26 110.75(17)
C28 C25 C26 109.8(2)
C27 C25 C26 108.24(18)
C14 C37 C39 107.3(2)
C14 C37 C40 111.37(19)
C39 C37 C40 108.5(2)
C14 C37 C38 111.28(19)
C39 C37 C38 107.6(2)
C40 C37 C38 110.6(2)
C45 C41 C42 105.8(2)
C45 C41 Si3 124.39(16)
C42 C41 Si3 122.75(17)
C45 C41 Ti3 71.93(12)
C42 C41 Ti3 72.91(13)
Si3 C41 Ti3 96.42(9)
C43 C42 C41 110.3(2)
C43 C42 Ti3 75.55(12)
C41 C42 Ti3 71.38(12)
C42 C43 C44 106.21(19)
C42 C43 C67 125.7(2)
C44 C43 C67 128.0(2)
C42 C43 Ti3 70.08(12)
C44 C43 Ti3 71.21(11)
C67 C43 Ti3 126.69(15)
C45 C44 C43 109.0(2)
C45 C44 Ti3 70.28(12)
C43 C44 Ti3 74.35(12)
C44 C45 C41 108.7(2)
C44 C45 Ti3 74.72(13)
C41 C45 Ti3 72.49(13)
C47 C46 C50 106.9(2)
C47 C46 Si3 122.38(16)
C50 C46 Si3 123.39(17)
C47 C46 Ti3 73.35(13)
C50 C46 Ti3 71.63(13)
Si3 C46 Ti3 96.11(9)
C48 C47 C46 108.6(2)
C48 C47 C63 123.8(2)
C46 C47 C63 127.3(2)
C48 C47 Ti3 74.75(14)
C46 C47 Ti3 70.76(13)
C63 C47 Ti3 125.34(16)
C47 C48 C49 108.5(2)
C47 C48 C64 125.2(2)
C49 C48 C64 126.3(3)
C47 C48 Ti3 70.91(13)
C49 C48 Ti3 71.86(13)
C64 C48 Ti3 126.09(17)
C50 C49 C48 108.0(2)
C50 C49 C65 126.2(2)
C48 C49 C65 125.7(2)
C50 C49 Ti3 69.72(12)
C48 C49 Ti3 73.37(12)
C65 C49 Ti3 125.57(18)
C49 C50 C46 108.0(2)
C49 C50 C66 124.1(2)
C46 C50 C66 127.7(2)
C49 C50 Ti3 75.07(13)
C46 C50 Ti3 72.09(12)
C66 C50 Ti3 123.07(17)
C52 C51 C55 105.3(2)
C52 C51 Si4 126.15(17)
C55 C51 Si4 120.97(16)
C52 C51 Ti4 72.24(13)
C55 C51 Ti4 71.80(13)
Si4 C51 Ti4 96.19(9)
C53 C52 C51 108.67(19)
C53 C52 Ti4 74.95(12)
C51 C52 Ti4 72.13(12)
C52 C53 C54 109.2(2)
C52 C53 Ti4 70.38(12)
C54 C53 Ti4 73.36(12)
C55 C54 C53 106.35(19)
C55 C54 C77 125.85(19)
C53 C54 C77 127.7(2)
C55 C54 Ti4 69.61(12)
C53 C54 Ti4 72.35(12)
C77 C54 Ti4 126.05(15)
C54 C55 C51 110.46(19)
C54 C55 Ti4 75.88(13)
C51 C55 Ti4 72.35(13)
C60 C56 C57 106.1(2)
C60 C56 Si4 124.26(16)
C57 C56 Si4 122.30(15)
C60 C56 Ti4 73.04(13)
C57 C56 Ti4 70.89(12)
Si4 C56 Ti4 96.83(9)
C58 C57 C56 107.94(19)
C58 C57 C71 124.5(2)
C56 C57 C71 127.3(2)
C58 C57 Ti4 75.50(13)
C56 C57 Ti4 72.47(12)
C71 C57 Ti4 122.52(15)
C57 C58 C59 108.5(2)
C57 C58 C72 125.6(2)
C59 C58 C72 125.8(2)
C57 C58 Ti4 69.32(12)
C59 C58 Ti4 73.81(13)
C72 C58 Ti4 125.79(16)
C60 C59 C58 107.6(2)
C60 C59 C73 124.7(2)
C58 C59 C73 127.5(2)
C60 C59 Ti4 70.29(12)
C58 C59 Ti4 71.45(12)
C73 C59 Ti4 126.81(18)
C59 C60 C56 109.77(19)
C59 C60 C74 123.4(2)
C56 C60 C74 126.5(2)
C59 C60 Ti4 75.44(13)
C56 C60 Ti4 71.22(12)
C74 C60 Ti4 125.31(16)
C68 C67 C43 111.1(2)
C68 C67 C69 109.5(2)
C43 C67 C69 107.5(2)
C68 C67 C70 109.2(2)
C43 C67 C70 109.8(2)
C69 C67 C70 109.8(2)
C79 C77 C54 111.21(19)
C79 C77 C80 109.9(2)
C54 C77 C80 109.9(2)
C79 C77 C78 108.4(2)
C54 C77 C78 107.4(2)
C80 C77 C78 110.0(2)
C1S C2S C3S 113.6(3)
C4S C3S C2S 115.6(2)
C3S C4S C5S 112.5(2)
C6S C7S C8S 124.4(7)
C9S C8S C7S 112.3(6)
C8S C9S C10S 118.1(6)

loop_
_geom_bond_atom_site_label_1
_geom_bond_atom_site_label_2
_geom_bond_distance
Ti1 N1 1.9974(16)
Ti1 N3 2.068(2)
Ti1 C1 2.298(2)
Ti1 C6 2.316(2)
Ti1 C2 2.327(2)
Ti1 C7 2.353(2)
Ti1 C10 2.359(2)
Ti1 C5 2.365(2)
Ti1 C3 2.468(2)
Ti1 C8 2.477(2)
Ti1 C4 2.495(2)
Ti1 C9 2.505(2)
Ti2 N2 1.9946(16)
Ti2 N5 2.0684(19)
Ti2 C16 2.298(2)
Ti2 C11 2.306(2)
Ti2 C20 2.337(2)
Ti2 C15 2.343(2)
Ti2 C12 2.354(2)
Ti2 C17 2.356(2)
Ti2 C19 2.467(2)
Ti2 C13 2.489(2)
Ti2 C18 2.491(2)
Ti2 C14 2.509(2)
Ti3 N7 1.9909(19)
Ti3 C50 2.303(2)
Ti3 C46 2.309(2)
Ti3 C45 2.308(2)
Ti3 C41 2.315(2)
Ti3 C42 2.335(2)
Ti3 C47 2.343(2)
Ti3 C44 2.365(2)
Ti3 C49 2.372(2)
Ti3 C48 2.392(2)
Ti3 C43 2.405(2)
Ti4 N8 1.990(2)
Ti4 C57 2.293(2)
Ti4 C56 2.314(2)
Ti4 C55 2.325(2)
Ti4 C51 2.332(2)
Ti4 C52 2.333(2)
Ti4 C60 2.338(2)
Ti4 C58 2.373(2)
Ti4 C53 2.392(2)
Ti4 C59 2.403(2)
Ti4 C54 2.405(2)
Si1 C30 1.846(3)
Si1 C6 1.854(2)
Si1 C1 1.865(2)
Si1 C29 1.871(3)
Si2 C11 1.850(2)
Si2 C36 1.855(2)
Si2 C35 1.861(2)
Si2 C16 1.871(2)
Si3 C61 1.859(3)
Si3 C41 1.861(2)
Si3 C62 1.864(3)
Si3 C46 1.880(2)
Si4 C76 1.857(3)
Si4 C56 1.866(2)
Si4 C51 1.867(2)
Si4 C75 1.868(3)
N1 N2 1.153(2)
N3 N4 1.100(3)
N5 N6 1.109(3)
N7 N8 1.165(3)
C1 C2 1.433(3)
C1 C5 1.447(3)
C2 C3 1.420(3)
C2 C21 1.508(3)
C3 C4 1.405(3)
C3 C22 1.493(3)
C4 C5 1.403(3)
C4 C23 1.499(3)
C5 C24 1.503(3)
C6 C10 1.419(3)
C6 C7 1.430(3)
C7 C8 1.391(3)
C8 C9 1.402(3)
C9 C10 1.427(3)
C9 C25 1.520(3)
C11 C15 1.426(3)
C11 C12 1.427(3)
C12 C13 1.397(3)
C13 C14 1.403(3)
C14 C15 1.426(3)
C14 C37 1.516(3)
C16 C20 1.432(3)
C16 C17 1.451(3)
C17 C18 1.409(3)
C17 C31 1.490(3)
C18 C19 1.403(3)
C18 C32 1.498(3)
C19 C20 1.416(3)
C19 C33 1.503(3)
C20 C34 1.511(3)
C25 C28 1.521(3)
C25 C27 1.528(3)
C25 C26 1.534(3)
C37 C39 1.526(4)
C37 C40 1.526(3)
C37 C38 1.537(3)
C41 C45 1.413(3)
C41 C42 1.426(3)
C42 C43 1.402(3)
C43 C44 1.413(3)
C43 C67 1.520(3)
C44 C45 1.406(3)
C46 C47 1.433(3)
C46 C50 1.436(3)
C47 C48 1.398(4)
C47 C63 1.511(3)
C48 C49 1.424(3)
C48 C64 1.506(4)
C49 C50 1.416(3)
C49 C65 1.493(4)
C50 C66 1.502(3)
C51 C52 1.427(3)
C51 C55 1.433(3)
C52 C53 1.409(3)
C53 C54 1.414(3)
C54 C55 1.405(3)
C54 C77 1.520(3)
C56 C60 1.427(3)
C56 C57 1.448(3)
C57 C58 1.412(3)
C57 C71 1.498(3)
C58 C59 1.426(3)
C58 C72 1.499(4)
C59 C60 1.398(3)
C59 C73 1.503(4)
C60 C74 1.505(3)
C67 C68 1.514(4)
C67 C69 1.527(4)
C67 C70 1.527(4)
C77 C79 1.519(4)
C77 C80 1.527(4)
C77 C78 1.533(4)
C1S C2S 1.506(5)
C2S C3S 1.509(4)
C3S C4S 1.503(4)
C4S C5S 1.505(5)
C6S C7S 1.289(7)
C7S C8S 1.458(9)
C8S C9S 1.405(7)
C9S C10S 1.516(9)
